data_7241653
loop_
_publ_author_name
'Yusuf, Tunde L.'
'Quadri, Taiwo W.'
'Tolufashe, Gideon F.'
'Olasunkanmi, Lukman O.'
'Ebenso, Eno E.'
'van Zyl, Werner E.'

_publ_section_title
;
 Synthesis and structures of divalent Co, Ni, Zn and Cd complexes of mixed
 dichalcogen and dipnictogen ligands with corrosion inhibition properties:
 experimental and computational studies
;
_journal_issue 69
_journal_name_full 'RSC Advances'
_journal_page_first 41967
_journal_page_last 41982
_journal_paper_doi 10.1039/D0RA07770D
_journal_volume 10
_journal_year 2020
_chemical_formula_moiety 'C32 H36 N2 Ni O4 P2 S4'
_chemical_formula_sum 'C32 H36 N2 Ni O4 P2 S4'
_chemical_formula_weight 761.52
_space_group_crystal_system triclinic
_space_group_IT_number 2
_space_group_name_Hall '-P 1'
_space_group_name_H-M_alt 'P -1'
_atom_sites_solution_hydrogens geom
_atom_sites_solution_primary dual
_audit_creation_date 2020-06-09
_audit_creation_method
;
Olex2 1.2
(compiled 2018.05.29 svn.r3508 for OlexSys, GUI svn.r5506)
;
_audit_update_record
;
2020-09-04 deposited with the CCDC.	2020-11-09 downloaded from the CCDC.
;
_cell_angle_alpha 65.148(3)
_cell_angle_beta 89.961(3)
_cell_angle_gamma 71.017(3)
_cell_formula_units_Z 2
_cell_length_a 10.8316(6)
_cell_length_b 13.2433(8)
_cell_length_c 14.1413(9)
_cell_measurement_reflns_used 9372
_cell_measurement_temperature 99.99
_cell_measurement_theta_max 26.20
_cell_measurement_theta_min 2.40
_cell_volume 1718.55(19)
_computing_molecular_graphics 'Olex2 (Dolomanov et al., 2009)'
_computing_publication_material 'Olex2 (Dolomanov et al., 2009)'
_computing_structure_refinement 'ShelXL (Sheldrick, 2015)'
_computing_structure_solution 'ShelXT (Sheldrick, 2015)'
_diffrn_ambient_temperature 99.99
_diffrn_detector 'CCD area detector'
_diffrn_detector_area_resol_mean 5.6
_diffrn_detector_type 'Bruker SMART CCD 6000 area detector'
_diffrn_measured_fraction_theta_full 0.976
_diffrn_measured_fraction_theta_max 0.964
_diffrn_measurement_device 'three-circle diffractometer'
_diffrn_measurement_device_type 'Bruker SMART CCD 6000 area detector'
_diffrn_measurement_method '\f and \w scans'
_diffrn_radiation_monochromator graphite
_diffrn_radiation_probe x-ray
_diffrn_radiation_type MoK\a
_diffrn_radiation_wavelength 0.71073
_diffrn_reflns_av_R_equivalents 0.0234
_diffrn_reflns_av_unetI/netI 0.0245
_diffrn_reflns_Laue_measured_fraction_full 0.976
_diffrn_reflns_Laue_measured_fraction_max 0.964
_diffrn_reflns_limit_h_max 13
_diffrn_reflns_limit_h_min -13
_diffrn_reflns_limit_k_max 16
_diffrn_reflns_limit_k_min -16
_diffrn_reflns_limit_l_max 17
_diffrn_reflns_limit_l_min -16
_diffrn_reflns_number 23029
_diffrn_reflns_point_group_measured_fraction_full 0.976
_diffrn_reflns_point_group_measured_fraction_max 0.964
_diffrn_reflns_theta_full 25.242
_diffrn_reflns_theta_max 26.224
_diffrn_reflns_theta_min 1.607
_diffrn_source 'sealed X-ray tube'
_diffrn_source_target Mo
_diffrn_standards_number 0
_exptl_absorpt_coefficient_mu 0.940
_exptl_absorpt_correction_T_max 0.7453
_exptl_absorpt_correction_T_min 0.6180
_exptl_absorpt_correction_type multi-scan
_exptl_absorpt_process_details
'SADABS-2008/1 (Bruker,2008) was used for absorption correction. wR2(int) was 0.0707 before and 0.0381 after correction. The Ratio of minimum to maximum transmission is 0.8292. The \l/2 correction factor is 0.0015.'
_exptl_crystal_colour green
_exptl_crystal_colour_primary green
_exptl_crystal_density_diffrn 1.472
_exptl_crystal_description block
_exptl_crystal_F_000 792
_exptl_crystal_size_max 0.24
_exptl_crystal_size_mid 0.21
_exptl_crystal_size_min 0.16
_refine_diff_density_max 1.548
_refine_diff_density_min -0.852
_refine_diff_density_rms 0.110
_refine_ls_extinction_method none
_refine_ls_goodness_of_fit_ref 1.112
_refine_ls_hydrogen_treatment constr
_refine_ls_matrix_type full
_refine_ls_number_parameters 410
_refine_ls_number_reflns 6684
_refine_ls_number_restraints 0
_refine_ls_restrained_S_all 1.112
_refine_ls_R_factor_all 0.0611
_refine_ls_R_factor_gt 0.0562
_refine_ls_shift/su_max 0.001
_refine_ls_shift/su_mean 0.000
_refine_ls_structure_factor_coef Fsqd
_refine_ls_weighting_details 'w=1/[\s^2^(Fo^2^)+(0.0429P)^2^+8.1494P] where P=(Fo^2^+2Fc^2^)/3'
_refine_ls_weighting_scheme calc
_refine_ls_wR_factor_gt 0.1379
_refine_ls_wR_factor_ref 0.1413
_reflns_Friedel_coverage 0.000
_reflns_number_gt 6144
_reflns_number_total 6684
_reflns_threshold_expression 'I > 2\s(I)'
_cod_data_source_file d0ra07770d2.cif
_cod_data_source_block 2
_cod_original_cell_volume 1718.55(18)
_cod_database_code 7241653
_shelx_shelxl_version_number 2018/3
_shelx_space_group_comment
;
The symmetry employed for this shelxl refinement is uniquely defined
by the following loop, which should always be used as a source of
symmetry information in preference to the above space-group names.
They are only intended as comments.
;
_shelx_estimated_absorpt_t_max 0.864
_shelx_estimated_absorpt_t_min 0.806
_olex2_refinement_description
;
1. Fixed Uiso
 At 1.2 times of:
  All C(H) groups, All C(H,H) groups
 At 1.5 times of:
  All C(H,H,H) groups
2.a Secondary CH2 refined with riding coordinates:
 C4(H4a,H4b), C2(H2a,H2b), C5(H5a,H5b), C1(H1a,H1b)
2.b Aromatic/amide H refined with riding coordinates:
 C21(H21), C22(H22), C23(H23), C10(H10), C26(H26), C11(H11), C27(H27), C9(H9),
 C8(H8), C32(H32), C31(H31), C30(H30), C19(H19), C18(H18), C16(H16), C15(H15)
2.c Idealised Me refined as rotating group:
 C3(H3a,H3b,H3c), C6(H6a,H6b,H6c), C13(H13a,H13b,H13c), C20(H20a,H20b,H20c)
;
_olex2_submission_special_instructions 'No special instructions were received'

loop_
_space_group_symop_operation_xyz
'x, y, z'
'-x, -y, -z'

loop_
_atom_site_label
_atom_site_type_symbol
_atom_site_fract_x
_atom_site_fract_y
_atom_site_fract_z
_atom_site_U_iso_or_equiv
_atom_site_adp_type
_atom_site_occupancy
_atom_site_site_symmetry_order
_atom_site_calc_flag
_atom_site_refinement_flags_posn
_atom_site_refinement_flags_adp
_atom_site_refinement_flags_occupancy
_atom_site_disorder_assembly
_atom_site_disorder_group
Ni1 Ni 0.20502(5) 0.50555(4) 0.74819(4) 0.01823(14) Uani 1 1 d . . . . .
S1 S 0.31676(10) 0.30939(9) 0.90180(9) 0.0256(2) Uani 1 1 d . . . . .
S2 S 0.39995(10) 0.43239(10) 0.66952(9) 0.0255(2) Uani 1 1 d . . . . .
S3 S 0.31665(9) 0.60203(9) 0.81880(8) 0.0206(2) Uani 1 1 d . . . . .
S4 S 0.13682(10) 0.70273(9) 0.59303(8) 0.0246(2) Uani 1 1 d . . . . .
P1 P 0.45028(10) 0.28949(10) 0.80756(9) 0.0247(2) Uani 1 1 d . . . . .
P2 P 0.25192(10) 0.73817(9) 0.67514(8) 0.0198(2) Uani 1 1 d . . . . .
O1 O 0.4642(3) 0.1810(3) 0.7784(3) 0.0372(8) Uani 1 1 d . . . . .
O2 O 0.9877(3) 0.1964(3) 1.0006(3) 0.0342(7) Uani 1 1 d . . . . .
O3 O 0.1766(3) 0.8631(3) 0.6782(3) 0.0282(7) Uani 1 1 d . . . . .
O4 O 0.7063(3) 0.8372(3) 0.4721(3) 0.0352(7) Uani 1 1 d . . . . .
N1 N 0.0865(3) 0.4437(3) 0.6864(3) 0.0202(7) Uani 1 1 d . . . . .
N2 N 0.0319(3) 0.5530(3) 0.8113(3) 0.0203(7) Uani 1 1 d . . . . .
C4 C 0.0583(4) 0.8761(4) 0.7266(4) 0.0348(11) Uani 1 1 d . . . . .
H4A H 0.078644 0.872243 0.796527 0.042 Uiso 1 1 calc R . . . .
H4B H 0.028461 0.809331 0.737513 0.042 Uiso 1 1 calc R . . . .
C2 C 0.4544(5) -0.0111(4) 0.8175(4) 0.0385(11) Uani 1 1 d . . . . .
H2A H 0.490365 -0.001945 0.751214 0.046 Uiso 1 1 calc R . . . .
H2B H 0.493773 -0.096195 0.868940 0.046 Uiso 1 1 calc R . . . .
C12 C 0.6022(4) 0.8181(4) 0.5208(3) 0.0248(8) Uani 1 1 d . . . . .
C21 C 0.1177(4) 0.3840(4) 0.6289(3) 0.0236(8) Uani 1 1 d . . . . .
H21 H 0.205282 0.362702 0.613755 0.028 Uiso 1 1 calc R . . . .
C5 C -0.0489(5) 0.9903(4) 0.6602(4) 0.0382(11) Uani 1 1 d . . . . .
H5A H -0.065077 0.997178 0.588511 0.046 Uiso 1 1 calc R . . . .
H5B H -0.022464 1.057382 0.654135 0.046 Uiso 1 1 calc R . . . .
C3 C 0.3079(5) 0.0225(5) 0.7961(5) 0.0449(13) Uani 1 1 d . . . . .
H3A H 0.267334 0.107775 0.748368 0.067 Uiso 1 1 calc GR . . . .
H3B H 0.272474 0.005424 0.862622 0.067 Uiso 1 1 calc GR . . . .
H3C H 0.287876 -0.023605 0.763280 0.067 Uiso 1 1 calc GR . . . .
C22 C 0.0256(4) 0.3512(4) 0.5898(4) 0.0295(9) Uani 1 1 d . . . . .
H22 H 0.051799 0.306838 0.550426 0.035 Uiso 1 1 calc R . . . .
C6 C -0.1754(5) 0.9966(5) 0.7094(4) 0.0482(14) Uani 1 1 d . . . . .
H6A H -0.245895 1.072743 0.665270 0.072 Uiso 1 1 calc GR . . . .
H6B H -0.159143 0.990051 0.780224 0.072 Uiso 1 1 calc GR . . . .
H6C H -0.202212 0.930909 0.714053 0.072 Uiso 1 1 calc GR . . . .
C23 C -0.1017(5) 0.3834(4) 0.6085(4) 0.0317(10) Uani 1 1 d . . . . .
H23 H -0.165102 0.363535 0.580602 0.038 Uiso 1 1 calc R . . . .
C7 C 0.3861(4) 0.7723(3) 0.6109(3) 0.0207(8) Uani 1 1 d . . . . .
C24 C -0.1380(4) 0.4460(4) 0.6693(4) 0.0278(9) Uani 1 1 d . . . . .
C10 C 0.4251(4) 0.7442(4) 0.5286(3) 0.0257(9) Uani 1 1 d . . . . .
H10 H 0.378235 0.708981 0.503068 0.031 Uiso 1 1 calc R . . . .
C26 C -0.2685(4) 0.4803(4) 0.6962(4) 0.0325(10) Uani 1 1 d . . . . .
H26 H -0.336185 0.463900 0.669206 0.039 Uiso 1 1 calc R . . . .
C11 C 0.5325(4) 0.7677(4) 0.4838(4) 0.0305(10) Uani 1 1 d . . . . .
H11 H 0.558497 0.749017 0.427147 0.037 Uiso 1 1 calc R . . . .
C27 C -0.2956(4) 0.5352(4) 0.7590(4) 0.0320(10) Uani 1 1 d . . . . .
H27 H -0.382432 0.557139 0.775556 0.038 Uiso 1 1 calc R . . . .
C9 C 0.5655(4) 0.8455(4) 0.6038(3) 0.0246(8) Uani 1 1 d . . . . .
H9 H 0.613243 0.879875 0.629814 0.029 Uiso 1 1 calc R . . . .
C28 C -0.1963(4) 0.5616(4) 0.8017(4) 0.0266(9) Uani 1 1 d . . . . .
C8 C 0.4580(4) 0.8218(4) 0.6479(3) 0.0234(8) Uani 1 1 d . . . . .
H8 H 0.432610 0.839890 0.704939 0.028 Uiso 1 1 calc R . . . .
C32 C -0.2181(4) 0.6175(4) 0.8688(4) 0.0300(10) Uani 1 1 d . . . . .
H32 H -0.302617 0.639740 0.889143 0.036 Uiso 1 1 calc R . . . .
C13 C 0.7836(4) 0.8840(4) 0.5121(4) 0.0344(10) Uani 1 1 d . . . . .
H13A H 0.854158 0.895076 0.469875 0.052 Uiso 1 1 calc GR . . . .
H13B H 0.822690 0.828287 0.585760 0.052 Uiso 1 1 calc GR . . . .
H13C H 0.727046 0.960910 0.508058 0.052 Uiso 1 1 calc GR . . . .
C31 C -0.1175(4) 0.6395(4) 0.9045(4) 0.0296(9) Uani 1 1 d . . . . .
H31 H -0.131476 0.677693 0.949386 0.035 Uiso 1 1 calc R . . . .
C1 C 0.4969(6) 0.0625(5) 0.8604(4) 0.0437(12) Uani 1 1 d . . . . .
H1A H 0.451041 0.064330 0.920635 0.052 Uiso 1 1 calc R . . . .
H1B H 0.593329 0.026233 0.885755 0.052 Uiso 1 1 calc R . . . .
C30 C 0.0063(4) 0.6052(3) 0.8744(3) 0.0234(8) Uani 1 1 d . . . . .
H30 H 0.075663 0.620284 0.900609 0.028 Uiso 1 1 calc R . . . .
C29 C -0.0685(4) 0.5312(3) 0.7749(3) 0.0219(8) Uani 1 1 d . . . . .
C25 C -0.0393(4) 0.4725(3) 0.7078(3) 0.0227(8) Uani 1 1 d . . . . .
C14 C 0.6131(4) 0.2540(4) 0.8710(4) 0.0242(9) Uani 1 1 d . . . . .
C19 C 0.7225(4) 0.2026(4) 0.8333(4) 0.0299(9) Uani 1 1 d . . . . .
H19 H 0.709888 0.181890 0.778272 0.036 Uiso 1 1 calc R . . . .
C18 C 0.8499(4) 0.1809(4) 0.8746(4) 0.0293(9) Uani 1 1 d . . . . .
H18 H 0.923909 0.144827 0.848709 0.035 Uiso 1 1 calc R . . . .
C17 C 0.8676(4) 0.2125(4) 0.9542(4) 0.0262(9) Uani 1 1 d . . . . .
C16 C 0.7584(4) 0.2651(4) 0.9924(4) 0.0285(9) Uani 1 1 d . . . . .
H16 H 0.770892 0.286713 1.046787 0.034 Uiso 1 1 calc R . . . .
C15 C 0.6322(4) 0.2857(4) 0.9509(3) 0.0264(9) Uani 1 1 d . . . . .
H15 H 0.558096 0.321485 0.976910 0.032 Uiso 1 1 calc R . . . .
C20 C 1.1015(4) 0.1435(4) 0.9636(4) 0.0369(11) Uani 1 1 d . . . . .
H20A H 1.095471 0.193237 0.888009 0.055 Uiso 1 1 calc GR . . . .
H20B H 1.106327 0.063927 0.975198 0.055 Uiso 1 1 calc GR . . . .
H20C H 1.181103 0.137114 1.002092 0.055 Uiso 1 1 calc GR . . . .

loop_
_atom_site_aniso_label
_atom_site_aniso_U_11
_atom_site_aniso_U_22
_atom_site_aniso_U_33
_atom_site_aniso_U_23
_atom_site_aniso_U_13
_atom_site_aniso_U_12
Ni1 0.0150(2) 0.0206(3) 0.0201(3) -0.0085(2) 0.00234(19) -0.00841(19)
S1 0.0198(5) 0.0237(5) 0.0271(6) -0.0046(4) 0.0016(4) -0.0093(4)
S2 0.0189(5) 0.0338(6) 0.0275(6) -0.0171(5) 0.0030(4) -0.0093(4)
S3 0.0197(5) 0.0233(5) 0.0197(5) -0.0089(4) 0.0024(4) -0.0098(4)
S4 0.0221(5) 0.0262(5) 0.0223(5) -0.0055(4) -0.0025(4) -0.0119(4)
P1 0.0171(5) 0.0230(5) 0.0370(6) -0.0164(5) 0.0013(4) -0.0066(4)
P2 0.0172(5) 0.0201(5) 0.0228(5) -0.0083(4) 0.0036(4) -0.0092(4)
O1 0.0358(18) 0.0304(17) 0.052(2) -0.0243(16) 0.0045(16) -0.0122(14)
O2 0.0194(15) 0.0451(19) 0.0377(19) -0.0189(16) 0.0012(13) -0.0103(14)
O3 0.0239(15) 0.0217(14) 0.0397(18) -0.0135(13) 0.0118(13) -0.0092(12)
O4 0.0287(16) 0.051(2) 0.0323(18) -0.0185(16) 0.0151(14) -0.0222(15)
N1 0.0190(16) 0.0207(16) 0.0186(17) -0.0053(13) 0.0003(13) -0.0089(13)
N2 0.0173(15) 0.0197(16) 0.0195(17) -0.0043(13) 0.0023(13) -0.0072(13)
C4 0.025(2) 0.026(2) 0.043(3) -0.009(2) 0.013(2) -0.0049(18)
C2 0.053(3) 0.026(2) 0.035(3) -0.012(2) -0.001(2) -0.015(2)
C12 0.0218(19) 0.026(2) 0.021(2) -0.0058(17) 0.0047(16) -0.0094(17)
C21 0.024(2) 0.027(2) 0.020(2) -0.0084(17) 0.0020(16) -0.0123(17)
C5 0.034(3) 0.034(3) 0.033(3) -0.012(2) 0.002(2) 0.001(2)
C3 0.050(3) 0.044(3) 0.051(3) -0.027(3) 0.016(3) -0.022(3)
C22 0.032(2) 0.033(2) 0.028(2) -0.0129(19) 0.0022(18) -0.0177(19)
C6 0.034(3) 0.055(3) 0.041(3) -0.024(3) 0.002(2) 0.006(2)
C23 0.033(2) 0.031(2) 0.029(2) -0.0061(19) -0.0037(19) -0.0194(19)
C7 0.0193(18) 0.0205(19) 0.021(2) -0.0067(16) 0.0044(15) -0.0089(15)
C24 0.021(2) 0.022(2) 0.031(2) -0.0010(17) -0.0024(17) -0.0108(17)
C10 0.027(2) 0.032(2) 0.022(2) -0.0137(18) 0.0024(17) -0.0133(18)
C26 0.019(2) 0.027(2) 0.043(3) -0.005(2) -0.0024(19) -0.0127(17)
C11 0.030(2) 0.043(3) 0.023(2) -0.017(2) 0.0101(18) -0.015(2)
C27 0.0172(19) 0.025(2) 0.041(3) -0.003(2) 0.0017(18) -0.0085(17)
C9 0.0200(19) 0.025(2) 0.030(2) -0.0129(18) 0.0033(16) -0.0084(16)
C28 0.021(2) 0.0202(19) 0.030(2) -0.0022(17) 0.0049(17) -0.0082(16)
C8 0.0220(19) 0.024(2) 0.029(2) -0.0156(18) 0.0063(16) -0.0097(16)
C32 0.020(2) 0.025(2) 0.035(3) -0.0060(19) 0.0096(18) -0.0062(17)
C13 0.023(2) 0.036(2) 0.041(3) -0.012(2) 0.0079(19) -0.0138(19)
C31 0.027(2) 0.025(2) 0.034(2) -0.0119(19) 0.0092(18) -0.0076(18)
C1 0.049(3) 0.035(3) 0.040(3) -0.012(2) -0.007(2) -0.012(2)
C30 0.023(2) 0.0205(19) 0.023(2) -0.0056(16) 0.0030(16) -0.0090(16)
C29 0.0184(18) 0.0190(19) 0.021(2) -0.0024(16) 0.0017(15) -0.0072(15)
C25 0.0209(19) 0.0191(19) 0.022(2) -0.0030(16) -0.0007(16) -0.0078(16)
C14 0.0189(19) 0.0209(19) 0.033(2) -0.0126(18) -0.0007(16) -0.0066(16)
C19 0.024(2) 0.030(2) 0.039(3) -0.020(2) 0.0005(18) -0.0068(18)
C18 0.024(2) 0.025(2) 0.037(3) -0.0146(19) 0.0035(18) -0.0050(17)
C17 0.0188(19) 0.023(2) 0.029(2) -0.0047(17) 0.0003(17) -0.0069(16)
C16 0.025(2) 0.035(2) 0.026(2) -0.0143(19) 0.0031(17) -0.0097(18)
C15 0.022(2) 0.029(2) 0.027(2) -0.0113(18) 0.0038(17) -0.0076(17)
C20 0.021(2) 0.033(2) 0.048(3) -0.010(2) 0.003(2) -0.0107(19)

loop_
_atom_type_symbol
_atom_type_description
_atom_type_scat_dispersion_real
_atom_type_scat_dispersion_imag
_atom_type_scat_source
C C 0.0033 0.0016 'International Tables Vol C Tables 4.2.6.8 and 6.1.1.4'
H H 0.0000 0.0000 'International Tables Vol C Tables 4.2.6.8 and 6.1.1.4'
N N 0.0061 0.0033 'International Tables Vol C Tables 4.2.6.8 and 6.1.1.4'
Ni Ni 0.3393 1.1124 'International Tables Vol C Tables 4.2.6.8 and 6.1.1.4'
O O 0.0106 0.0060 'International Tables Vol C Tables 4.2.6.8 and 6.1.1.4'
P P 0.1023 0.0942 'International Tables Vol C Tables 4.2.6.8 and 6.1.1.4'
S S 0.1246 0.1234 'International Tables Vol C Tables 4.2.6.8 and 6.1.1.4'

loop_
_geom_angle_atom_site_label_1
_geom_angle_atom_site_label_2
_geom_angle_atom_site_label_3
_geom_angle
_geom_angle_site_symmetry_1
_geom_angle_site_symmetry_3
_geom_angle_publ_flag
S1 Ni1 S2 82.35(4) . . ?
S1 Ni1 S3 91.18(4) . . ?
S3 Ni1 S2 92.81(4) . . ?
S4 Ni1 S1 168.96(4) . . ?
S4 Ni1 S2 89.56(4) . . ?
S4 Ni1 S3 81.69(4) . . ?
N1 Ni1 S1 93.96(9) . . ?
N1 Ni1 S2 93.98(10) . . ?
N1 Ni1 S3 171.97(10) . . ?
N1 Ni1 S4 94.08(9) . . ?
N1 Ni1 N2 79.36(13) . . ?
N2 Ni1 S1 95.90(9) . . ?
N2 Ni1 S2 173.01(9) . . ?
N2 Ni1 S3 93.99(9) . . ?
N2 Ni1 S4 93.01(9) . . ?
P1 S1 Ni1 83.38(5) . . ?
P1 S2 Ni1 83.40(5) . . ?
P2 S3 Ni1 84.30(4) . . ?
P2 S4 Ni1 84.66(5) . . ?
S2 P1 S1 110.87(6) . . ?
O1 P1 S1 113.92(14) . . ?
O1 P1 S2 104.45(15) . . ?
O1 P1 C14 104.63(18) . . ?
C14 P1 S1 110.69(16) . . ?
C14 P1 S2 112.04(15) . . ?
S4 P2 S3 108.92(6) . . ?
O3 P2 S3 112.62(13) . . ?
O3 P2 S4 111.45(13) . . ?
O3 P2 C7 98.75(17) . . ?
C7 P2 S3 111.58(14) . . ?
C7 P2 S4 113.32(14) . . ?
C1 O1 P1 120.1(3) . . ?
C17 O2 C20 116.9(4) . . ?
C4 O3 P2 118.3(3) . . ?
C12 O4 C13 117.3(4) . . ?
C21 N1 Ni1 128.7(3) . . ?
C21 N1 C25 117.8(3) . . ?
C25 N1 Ni1 113.4(3) . . ?
C30 N2 Ni1 129.5(3) . . ?
C30 N2 C29 117.6(3) . . ?
C29 N2 Ni1 112.7(3) . . ?
O3 C4 C5 111.3(4) . . ?
C3 C2 C1 114.0(4) . . ?
O4 C12 C11 116.2(4) . . ?
O4 C12 C9 123.5(4) . . ?
C11 C12 C9 120.3(4) . . ?
N1 C21 C22 122.3(4) . . ?
C4 C5 C6 109.9(4) . . ?
C23 C22 C21 119.8(4) . . ?
C22 C23 C24 119.5(4) . . ?
C10 C7 P2 121.7(3) . . ?
C10 C7 C8 118.8(4) . . ?
C8 C7 P2 119.4(3) . . ?
C23 C24 C26 123.5(4) . . ?
C23 C24 C25 117.1(4) . . ?
C25 C24 C26 119.3(4) . . ?
C11 C10 C7 120.0(4) . . ?
C27 C26 C24 120.7(4) . . ?
C12 C11 C10 120.5(4) . . ?
C26 C27 C28 121.6(4) . . ?
C8 C9 C12 118.6(4) . . ?
C32 C28 C27 124.2(4) . . ?
C32 C28 C29 117.0(4) . . ?
C29 C28 C27 118.8(4) . . ?
C9 C8 C7 121.7(4) . . ?
C31 C32 C28 119.7(4) . . ?
C32 C31 C30 119.3(4) . . ?
O1 C1 C2 109.0(4) . . ?
N2 C30 C31 123.4(4) . . ?
N2 C29 C28 123.0(4) . . ?
N2 C29 C25 117.3(3) . . ?
C28 C29 C25 119.7(4) . . ?
N1 C25 C24 123.4(4) . . ?
N1 C25 C29 116.8(3) . . ?
C24 C25 C29 119.8(4) . . ?
C19 C14 P1 118.9(3) . . ?
C19 C14 C15 119.1(4) . . ?
C15 C14 P1 121.8(3) . . ?
C18 C19 C14 121.2(4) . . ?
C17 C18 C19 119.2(4) . . ?
O2 C17 C18 124.7(4) . . ?
O2 C17 C16 115.1(4) . . ?
C18 C17 C16 120.2(4) . . ?
C15 C16 C17 120.0(4) . . ?
C16 C15 C14 120.3(4) . . ?

loop_
_geom_bond_atom_site_label_1
_geom_bond_atom_site_label_2
_geom_bond_distance
_geom_bond_site_symmetry_2
_geom_bond_publ_flag
Ni1 S1 2.4793(11) . ?
Ni1 S2 2.4913(11) . ?
Ni1 S3 2.4841(10) . ?
Ni1 S4 2.4718(11) . ?
Ni1 N1 2.091(3) . ?
Ni1 N2 2.100(3) . ?
S1 P1 1.9954(16) . ?
S2 P1 1.9785(16) . ?
S3 P2 1.9925(14) . ?
S4 P2 1.9908(14) . ?
P1 O1 1.616(3) . ?
P1 C14 1.801(4) . ?
P2 O3 1.609(3) . ?
P2 C7 1.795(4) . ?
O1 C1 1.429(6) . ?
O2 C17 1.368(5) . ?
O2 C20 1.425(6) . ?
O3 C4 1.447(5) . ?
O4 C12 1.359(5) . ?
O4 C13 1.428(6) . ?
N1 C21 1.328(5) . ?
N1 C25 1.361(5) . ?
N2 C30 1.321(5) . ?
N2 C29 1.364(5) . ?
C4 C5 1.477(6) . ?
C2 C3 1.496(7) . ?
C2 C1 1.523(7) . ?
C12 C11 1.382(6) . ?
C12 C9 1.391(6) . ?
C21 C22 1.404(6) . ?
C5 C6 1.530(7) . ?
C22 C23 1.365(7) . ?
C23 C24 1.403(7) . ?
C7 C10 1.390(6) . ?
C7 C8 1.391(5) . ?
C24 C26 1.440(6) . ?
C24 C25 1.403(6) . ?
C10 C11 1.386(6) . ?
C26 C27 1.346(7) . ?
C27 C28 1.438(6) . ?
C9 C8 1.384(6) . ?
C28 C32 1.406(7) . ?
C28 C29 1.410(6) . ?
C32 C31 1.363(6) . ?
C31 C30 1.397(6) . ?
C29 C25 1.438(6) . ?
C14 C19 1.389(6) . ?
C14 C15 1.397(6) . ?
C19 C18 1.389(6) . ?
C18 C17 1.389(6) . ?
C17 C16 1.399(6) . ?
C16 C15 1.382(6) . ?
